data_2219506
loop_
_publ_author_name
'Cheng, Lin'
'Zhang, Ya-Wen'
'Sun, Yan-Yan'
'Xu, Gang'

_publ_section_title
;
 4-Amino-3,5-dimethyl-4<i>H</i>1-,2,4-triazole--water (2/3)
;
_journal_coeditor_code BT2782
_journal_issue 10
_journal_name_full 'Acta Crystallographica Section E'
_journal_page_first o1893
_journal_paper_doi 10.1107/S1600536808028146
_journal_volume 64
_journal_year 2008
_chemical_formula_iupac '2C4 H8 N4 , 3H2 O'
_chemical_formula_moiety '2(C4 H8 N4), 3(H2 O)'
_chemical_formula_sum 'C8 H22 N8 O3'
_chemical_formula_weight 278.34
_chemical_name_systematic
;
4-Amino-3,5-dimethyl-4H-1,2,4-triazole--water (2/3)
;
_space_group_IT_number 2
_symmetry_cell_setting triclinic
_symmetry_space_group_name_Hall '-P 1'
_symmetry_space_group_name_H-M 'P -1'
_atom_sites_solution_hydrogens geom
_atom_sites_solution_primary direct
_atom_sites_solution_secondary difmap
_audit_creation_method SHELXL97
_cell_angle_alpha 72.332(8)
_cell_angle_beta 84.993(8)
_cell_angle_gamma 68.936(7)
_cell_formula_units_Z 2
_cell_length_a 7.194(4)
_cell_length_b 8.680(4)
_cell_length_c 13.592(7)
_cell_measurement_reflns_used 785
_cell_measurement_temperature 293(2)
_cell_measurement_theta_max 28.0
_cell_measurement_theta_min 2.42
_cell_volume 754.4(7)
_computing_cell_refinement 'SMART (Bruker, 2000)'
_computing_data_collection 'SMART (Bruker, 2000)'
_computing_data_reduction 'SAINT (Bruker, 2000)'
_computing_molecular_graphics 'SHELXTL (Sheldrick, 2008)'
_computing_publication_material 'SHELXTL (Sheldrick, 2008)'
_computing_structure_refinement 'SHELXL97 (Sheldrick, 2008)'
_computing_structure_solution 'SHELXS97 (Sheldrick, 2008)'
_diffrn_ambient_temperature 293(2)
_diffrn_measured_fraction_theta_full 0.983
_diffrn_measured_fraction_theta_max 0.983
_diffrn_measurement_device_type 'Bruker APEX CCD'
_diffrn_measurement_method '\f and \w scan'
_diffrn_radiation_monochromator graphite
_diffrn_radiation_source 'fine-focus sealed tube'
_diffrn_radiation_type MoK\a
_diffrn_radiation_wavelength 0.71073
_diffrn_reflns_av_R_equivalents 0.0136
_diffrn_reflns_av_sigmaI/netI 0.0230
_diffrn_reflns_limit_h_max 8
_diffrn_reflns_limit_h_min -8
_diffrn_reflns_limit_k_max 10
_diffrn_reflns_limit_k_min -10
_diffrn_reflns_limit_l_max 12
_diffrn_reflns_limit_l_min -16
_diffrn_reflns_number 5166
_diffrn_reflns_theta_full 25.99
_diffrn_reflns_theta_max 25.99
_diffrn_reflns_theta_min 2.63
_exptl_absorpt_coefficient_mu 0.095
_exptl_absorpt_correction_T_max 0.9840
_exptl_absorpt_correction_T_min 0.9812
_exptl_absorpt_correction_type multi-scan
_exptl_absorpt_process_details '(SADABS; Sheldrick, 2000)'
_exptl_crystal_colour colourless
_exptl_crystal_density_diffrn 1.225
_exptl_crystal_density_method 'not measured'
_exptl_crystal_description block
_exptl_crystal_F_000 300
_exptl_crystal_size_max 0.20
_exptl_crystal_size_mid 0.18
_exptl_crystal_size_min 0.17
_refine_diff_density_max 0.265
_refine_diff_density_min -0.222
_refine_ls_extinction_coef 0.151(12)
_refine_ls_extinction_expression Fc^*^=kFc[1+0.001xFc^2^\l^3^/sin(2\q)]^-1/4^
_refine_ls_extinction_method 'SHELXL97 (Sheldrick, 2008)'
_refine_ls_goodness_of_fit_ref 1.034
_refine_ls_hydrogen_treatment mixed
_refine_ls_matrix_type full
_refine_ls_number_parameters 213
_refine_ls_number_reflns 2904
_refine_ls_number_restraints 0
_refine_ls_restrained_S_all 1.034
_refine_ls_R_factor_all 0.0564
_refine_ls_R_factor_gt 0.0489
_refine_ls_shift/su_max 0.000
_refine_ls_shift/su_mean 0.000
_refine_ls_structure_factor_coef Fsqd
_refine_ls_weighting_details 'calc w = 1/[\s^2^(Fo^2^)+(0.0782P)^2^+0.0952P] where P=(Fo^2^+2Fc^2^)/3'
_refine_ls_weighting_scheme calc
_refine_ls_wR_factor_gt 0.1307
_refine_ls_wR_factor_ref 0.1372
_reflns_number_gt 2447
_reflns_number_total 2904
_reflns_threshold_expression I>2\s(I)
_cod_data_source_file bt2782.cif
_cod_data_source_block I
_cod_original_cell_volume 754.5(6)
_cod_database_code 2219506
_cod_database_fobs_code 2219506

loop_
_symmetry_equiv_pos_as_xyz
'x, y, z'
'-x, -y, -z'

loop_
_atom_site_type_symbol
_atom_site_label
_atom_site_fract_x
_atom_site_fract_y
_atom_site_fract_z
_atom_site_U_iso_or_equiv
_atom_site_adp_type
_atom_site_calc_flag
_atom_site_refinement_flags
_atom_site_occupancy
C C1 0.2307(2) 0.21698(19) 0.03818(12) 0.0464(4) Uani d . 1
C C2 0.2155(3) 0.3435(2) 0.09351(15) 0.0675(5) Uani d . 1
H H2A 0.2195 0.4487 0.0448 0.101 Uiso calc R 1
H H2B 0.3249 0.2973 0.1422 0.101 Uiso calc R 1
H H2C 0.0922 0.3666 0.1295 0.101 Uiso calc R 1
C C3 0.2508(2) -0.02273(19) 0.01050(12) 0.0450(4) Uani d . 1
C C4 0.2584(3) -0.2021(2) 0.02881(14) 0.0574(4) Uani d . 1
H H4A 0.2743 -0.2287 -0.0357 0.086 Uiso calc R 1
H H4B 0.1369 -0.2134 0.0596 0.086 Uiso calc R 1
H H4C 0.3691 -0.2805 0.0744 0.086 Uiso calc R 1
C C5 0.2491(2) 0.3310(2) -0.54342(13) 0.0518(4) Uani d . 1
C C6 0.2507(4) 0.2018(3) -0.59340(17) 0.0790(6) Uani d . 1
H H6A 0.2633 0.0947 -0.5416 0.119 Uiso calc R 1
H H6B 0.3612 0.1843 -0.6389 0.119 Uiso calc R 1
H H6C 0.1286 0.2421 -0.6324 0.119 Uiso calc R 1
C C7 0.2362(2) 0.5735(2) -0.52294(12) 0.0500(4) Uani d . 1
C C8 0.2197(3) 0.7564(2) -0.54624(15) 0.0691(5) Uani d . 1
H H8A 0.2259 0.7821 -0.4830 0.104 Uiso calc R 1
H H8B 0.0951 0.8304 -0.5817 0.104 Uiso calc R 1
H H8C 0.3274 0.7752 -0.5892 0.104 Uiso calc R 1
N N1 0.2638(2) 0.08533(18) -0.07827(10) 0.0528(4) Uani d . 1
N N2 0.2508(2) 0.23853(17) -0.06052(10) 0.0533(4) Uani d . 1
N N3 0.22893(18) 0.05496(15) 0.08561(9) 0.0433(3) Uani d . 1
N N4 0.2136(3) -0.02566(19) 0.19138(10) 0.0543(4) Uani d . 1
H H4D 0.100(3) 0.047(3) 0.2139(15) 0.071(6) Uiso d . 1
H H4E 0.320(3) -0.030(3) 0.2220(15) 0.071(6) Uiso d . 1
N N5 0.2546(2) 0.46293(18) -0.43183(10) 0.0568(4) Uani d . 1
N N6 0.2637(2) 0.30785(18) -0.44498(11) 0.0579(4) Uani d . 1
N N7 0.2326(2) 0.49581(17) -0.59485(9) 0.0511(4) Uani d . 1
N N8 0.2096(4) 0.5651(3) -0.70320(12) 0.0790(6) Uani d . 1
H H8D 0.105(4) 0.659(4) -0.710(2) 0.109(10) Uiso d . 1
H H8E 0.325(5) 0.589(4) -0.726(2) 0.119(10) Uiso d . 1
O O1W -0.1595(3) 0.1723(3) 0.26863(18) 0.1022(7) Uani d . 1
H H1WA -0.219(5) 0.280(4) 0.254(2) 0.132(12) Uiso d . 1
H H1WB -0.248(5) 0.128(4) 0.254(2) 0.131(11) Uiso d . 1
O O2W 0.3524(2) 0.47375(18) -0.23848(12) 0.0706(4) Uani d . 1
H H2WA 0.308(4) 0.412(3) -0.186(2) 0.090(7) Uiso d . 1
H H2WB 0.308(4) 0.466(3) -0.296(2) 0.101(8) Uiso d . 1
O O3W 0.3962(2) 0.02300(16) -0.26616(11) 0.0610(4) Uani d . 1
H H3WA 0.341(3) 0.055(3) -0.2121(18) 0.079(6) Uiso d . 1
H H3WB 0.349(4) 0.114(3) -0.321(2) 0.093(8) Uiso d . 1

loop_
_atom_site_aniso_label
_atom_site_aniso_U_11
_atom_site_aniso_U_22
_atom_site_aniso_U_33
_atom_site_aniso_U_12
_atom_site_aniso_U_13
_atom_site_aniso_U_23
C1 0.0471(8) 0.0429(8) 0.0438(8) -0.0139(6) -0.0002(6) -0.0069(6)
C2 0.0849(13) 0.0529(10) 0.0645(11) -0.0241(9) -0.0015(10) -0.0161(9)
C3 0.0393(7) 0.0485(8) 0.0455(8) -0.0143(6) 0.0017(6) -0.0128(7)
C4 0.0574(10) 0.0543(10) 0.0636(11) -0.0213(8) 0.0020(8) -0.0198(8)
C5 0.0514(9) 0.0550(9) 0.0478(9) -0.0184(7) 0.0075(7) -0.0152(7)
C6 0.0942(15) 0.0765(13) 0.0778(14) -0.0334(11) 0.0145(11) -0.0378(11)
C7 0.0513(9) 0.0539(9) 0.0444(9) -0.0212(7) 0.0050(7) -0.0115(7)
C8 0.0833(13) 0.0610(11) 0.0660(12) -0.0345(10) 0.0060(10) -0.0129(9)
N1 0.0571(8) 0.0584(8) 0.0431(7) -0.0227(6) 0.0055(6) -0.0134(6)
N2 0.0589(8) 0.0512(8) 0.0455(8) -0.0221(6) 0.0029(6) -0.0053(6)
N3 0.0445(7) 0.0430(7) 0.0374(7) -0.0144(5) 0.0013(5) -0.0060(5)
N4 0.0632(9) 0.0543(8) 0.0378(7) -0.0206(7) 0.0038(7) -0.0034(6)
N5 0.0697(9) 0.0578(8) 0.0427(8) -0.0249(7) 0.0031(6) -0.0119(6)
N6 0.0709(9) 0.0516(8) 0.0467(8) -0.0213(7) 0.0030(6) -0.0086(6)
N7 0.0565(8) 0.0584(8) 0.0368(7) -0.0242(6) 0.0045(6) -0.0080(6)
N8 0.1082(16) 0.0910(14) 0.0374(8) -0.0448(13) 0.0018(9) -0.0062(8)
O1W 0.0737(10) 0.0831(12) 0.170(2) -0.0312(9) 0.0195(10) -0.0655(13)
O2W 0.1040(11) 0.0668(9) 0.0514(8) -0.0482(8) -0.0005(7) -0.0090(6)
O3W 0.0781(9) 0.0496(7) 0.0488(7) -0.0161(6) 0.0067(6) -0.0143(6)

loop_
_atom_type_symbol
_atom_type_description
_atom_type_scat_dispersion_real
_atom_type_scat_dispersion_imag
_atom_type_scat_source
C C 0.0033 0.0016 'International Tables Vol C Tables 4.2.6.8 and 6.1.1.4'
H H 0.0000 0.0000 'International Tables Vol C Tables 4.2.6.8 and 6.1.1.4'
N N 0.0061 0.0033 'International Tables Vol C Tables 4.2.6.8 and 6.1.1.4'
O O 0.0106 0.0060 'International Tables Vol C Tables 4.2.6.8 and 6.1.1.4'

loop_
_geom_angle_atom_site_label_1
_geom_angle_atom_site_label_2
_geom_angle_atom_site_label_3
_geom_angle
N2 C1 N3 109.30(14)
N2 C1 C2 126.85(15)
N3 C1 C2 123.85(15)
C1 C2 H2A 109.5
C1 C2 H2B 109.5
H2A C2 H2B 109.5
C1 C2 H2C 109.5
H2A C2 H2C 109.5
H2B C2 H2C 109.5
N1 C3 N3 109.02(14)
N1 C3 C4 126.61(15)
N3 C3 C4 124.37(14)
C3 C4 H4A 109.5
C3 C4 H4B 109.5
H4A C4 H4B 109.5
C3 C4 H4C 109.5
H4A C4 H4C 109.5
H4B C4 H4C 109.5
N6 C5 N7 108.89(15)
N6 C5 C6 126.70(17)
N7 C5 C6 124.41(16)
C5 C6 H6A 109.5
C5 C6 H6B 109.5
H6A C6 H6B 109.5
C5 C6 H6C 109.5
H6A C6 H6C 109.5
H6B C6 H6C 109.5
N5 C7 N7 109.00(15)
N5 C7 C8 126.38(16)
N7 C7 C8 124.62(15)
C7 C8 H8A 109.5
C7 C8 H8B 109.5
H8A C8 H8B 109.5
C7 C8 H8C 109.5
H8A C8 H8C 109.5
H8B C8 H8C 109.5
C3 N1 N2 107.78(13)
C1 N2 N1 107.36(12)
C3 N3 C1 106.55(13)
C3 N3 N4 124.23(13)
C1 N3 N4 129.20(13)
N3 N4 H4D 106.6(12)
N3 N4 H4E 105.8(13)
H4D N4 H4E 109.1(17)
C7 N5 N6 107.56(14)
C5 N6 N5 107.64(13)
C7 N7 C5 106.91(14)
C7 N7 N8 129.47(15)
C5 N7 N8 123.59(15)
N7 N8 H8D 102.0(18)
N7 N8 H8E 105.6(17)
H8D N8 H8E 112(3)
H1WA O1W H1WB 106(3)
H2WA O2W H2WB 107(2)
H3WA O3W H3WB 107(2)

loop_
_geom_bond_atom_site_label_1
_geom_bond_atom_site_label_2
_geom_bond_distance
C1 N2 1.300(2)
C1 N3 1.362(2)
C1 C2 1.478(2)
C2 H2A 0.9600
C2 H2B 0.9600
C2 H2C 0.9600
C3 N1 1.304(2)
C3 N3 1.355(2)
C3 C4 1.482(2)
C4 H4A 0.9600
C4 H4B 0.9600
C4 H4C 0.9600
C5 N6 1.299(2)
C5 N7 1.354(2)
C5 C6 1.474(3)
C6 H6A 0.9600
C6 H6B 0.9600
C6 H6C 0.9600
C7 N5 1.299(2)
C7 N7 1.352(2)
C7 C8 1.483(2)
C8 H8A 0.9600
C8 H8B 0.9600
C8 H8C 0.9600
N1 N2 1.391(2)
N3 N4 1.4091(18)
N4 H4D 0.93(2)
N4 H4E 0.88(2)
N5 N6 1.389(2)
N7 N8 1.411(2)
N8 H8D 0.88(3)
N8 H8E 0.93(3)
O1W H1WA 0.84(3)
O1W H1WB 0.92(3)
O2W H2WA 0.87(3)
O2W H2WB 0.90(3)
O3W H3WA 0.88(2)
O3W H3WB 0.89(3)

loop_
_geom_hbond_atom_site_label_D
_geom_hbond_atom_site_label_H
_geom_hbond_atom_site_label_A
_geom_hbond_site_symmetry_A
_geom_hbond_distance_DH
_geom_hbond_distance_HA
_geom_hbond_distance_DA
_geom_hbond_angle_DHA
N4 H4D O1W . 0.93(2) 2.00(2) 2.924(3) 170.9(18)
N4 H4E O3W 2_655 0.88(2) 2.21(2) 3.078(3) 168.3(18)
N8 H8E O2W 2_664 0.93(3) 2.23(3) 3.104(3) 156(2)
O1W H1WA O2W 2_565 0.84(3) 1.95(3) 2.793(3) 173(3)
O1W H1WB O3W 2 0.92(3) 1.93(3) 2.810(2) 160(3)
O2W H2WA N2 . 0.87(3) 2.02(3) 2.885(2) 171(2)
O2W H2WB N5 . 0.90(3) 1.93(3) 2.816(2) 168(2)
O3W H3WA N1 . 0.88(2) 1.92(2) 2.787(2) 168(2)
O3W H3WB N6 . 0.89(3) 1.93(3) 2.827(2) 176(2)

loop_
_cod_related_entry_id
_cod_related_entry_database
_cod_related_entry_code
1 ChemSpider 30655612
